data_4034019
loop_
_publ_author_name
'R\'emond, Maxime'
'Zheng, Zheng'
'Jeanneau, Erwann'
'Andraud, Chantal'
'Bretonni\`ere, Yann'
'Redon, S\'ebastien'

_publ_section_title
;
 4,5,5-Trimethyl-2,5-dihydrofuran-Based Electron-Withdrawing Groups for
 NIR-Emitting Push-Pull Dipolar Fluorophores.
;
_journal_issue 16
_journal_name_full 'The Journal of organic chemistry'
_journal_page_first 9965
_journal_page_last 9974
_journal_paper_doi 10.1021/acs.joc.9b01120
_journal_volume 84
_journal_year 2019
_chemical_formula_moiety 'C17 H13 N3 O S'
_chemical_formula_sum 'C17 H13 N3 O S'
_chemical_formula_weight 307.37
_space_group_IT_number 11
_space_group_name_Hall '-P 2yb'
_space_group_name_H-M_alt 'P 1 21/m 1'
_symmetry_cell_setting monoclinic
_symmetry_space_group_name_Hall '-P 2yb'
_symmetry_space_group_name_H-M 'P 1 21/m 1'
_atom_sites_solution_hydrogens difmap
_atom_sites_solution_primary direct
_cell_angle_alpha 90
_cell_angle_beta 102.100(10)
_cell_angle_gamma 90
_cell_formula_units_Z 2
_cell_length_a 10.4060(10)
_cell_length_b 6.8190(7)
_cell_length_c 10.5170(10)
_cell_measurement_reflns_used 2299
_cell_measurement_temperature 150
_cell_measurement_theta_max 66.8630
_cell_measurement_theta_min 4.2980
_cell_volume 729.69(13)
_computing_cell_refinement 'CrysAlis, (Oxford Diffraction, 2002)'
_computing_data_collection 'Gemini, (Oxford Diffraction, 2006)'
_computing_data_reduction 'CrysAlis, (Oxford Diffraction, 2002)'
_computing_molecular_graphics 'CAMERON (Watkin et al., 1996)'
_computing_publication_material 'CRYSTALS (Betteridge et al., 2003)'
_computing_structure_refinement 'CRYSTALS (Betteridge et al., 2003)'
_computing_structure_solution 'SIR97 (Altomare et al., 1999)'
_diffrn_ambient_temperature 150
_diffrn_detector_area_resol_mean 10.4678
_diffrn_measured_fraction_theta_full 0.992
_diffrn_measured_fraction_theta_max 0.992
_diffrn_measurement_device_type 'Xcalibur, Atlas, Gemini ultra'
_diffrn_measurement_method \w
_diffrn_radiation_monochromator mirror
_diffrn_radiation_source 'Enhance Ultra (Cu) X-ray Source'
_diffrn_radiation_type 'Cu K\a'
_diffrn_radiation_wavelength 1.5418
_diffrn_reflns_av_R_equivalents 0.042
_diffrn_reflns_limit_h_max 12
_diffrn_reflns_limit_h_min -11
_diffrn_reflns_limit_k_max 8
_diffrn_reflns_limit_k_min -5
_diffrn_reflns_limit_l_max 12
_diffrn_reflns_limit_l_min -12
_diffrn_reflns_number 4240
_diffrn_reflns_theta_full 66.988
_diffrn_reflns_theta_max 66.992
_diffrn_reflns_theta_min 4.299
_diffrn_standards_number 0
_exptl_absorpt_coefficient_mu 2.009
_exptl_absorpt_correction_T_max 0.807
_exptl_absorpt_correction_T_min 0.467
_exptl_absorpt_correction_type analytical
_exptl_absorpt_process_details
;
CrysAlisPro, Agilent Technologies,
Version 1.171.36.28 (release 01-02-2013 CrysAlis171 .NET)
(compiled Feb  1 2013,16:14:44)
Analytical numeric absorption correction using a multifaceted crystal
			model based on expressions derived by R.C. Clark & J.S. Reid.
(Clark, R. C. & Reid, J. S. (1995). Acta Cryst. A51, 887-897)
;
_exptl_crystal_colour 'light brown'
_exptl_crystal_density_diffrn 1.399
_exptl_crystal_density_method 'not measured'
_exptl_crystal_description needle
_exptl_crystal_F_000 320
_exptl_crystal_size_max 0.664
_exptl_crystal_size_mid 0.235
_exptl_crystal_size_min 0.132
_refine_diff_density_max 0.29
_refine_diff_density_min -0.27
_refine_ls_extinction_coef 25.6(15)
_refine_ls_extinction_method 'Larson (1970), Equation 22'
_refine_ls_goodness_of_fit_ref 1.0511
_refine_ls_hydrogen_treatment constr
_refine_ls_matrix_type full
_refine_ls_number_parameters 137
_refine_ls_number_reflns 1413
_refine_ls_number_restraints 13
_refine_ls_R_factor_all 0.0464
_refine_ls_R_factor_gt 0.0430
_refine_ls_shift/su_max 0.0002690
_refine_ls_shift/su_mean 0.0000146
_refine_ls_structure_factor_coef Fsqd
_refine_ls_weighting_details
;
 Method, part 1, Chebychev polynomial, (Watkin, 1994, Prince, 1982) 
 [weight] = 1.0/[A~0~*T~0~(x)+A~1~*T~1~(x) ... +A~n-1~]*T~n-1~(x)] 
 where A~i~ are the Chebychev coefficients listed below and x= Fcalc/Fmax 
 Method = Robust Weighting (Prince, 1982) 
 W = [weight] * [1-(deltaF/6*sigmaF)^2^]^2^ 
 A~i~ are: 
 0.260E+04 0.443E+04 0.280E+04 0.121E+04 295. 
;
_refine_ls_weighting_scheme calc
_refine_ls_wR_factor_all 0.1290
_refine_ls_wR_factor_gt 0.1236
_refine_ls_wR_factor_ref 0.1290
_reflns_limit_h_max 12
_reflns_limit_h_min -12
_reflns_limit_k_max 8
_reflns_limit_k_min 0
_reflns_limit_l_max 12
_reflns_limit_l_min 0
_reflns_number_gt 1289
_reflns_number_total 1413
_reflns_threshold_expression I>2.0\s(I)
_oxford_diffrn_Wilson_B_factor 2.45
_oxford_diffrn_Wilson_scale 0.02
_oxford_refine_ls_r_factor_ref 0.0464
_oxford_refine_ls_scale 7.3(4)
_oxford_reflns_number_all 1413
_oxford_reflns_threshold_expression_ref I>-10.0\s(I)
_cod_data_source_file jo9b01120_si_002.cif
_cod_data_source_block 1
_cod_original_sg_symbol_H-M 'P 1 21/m 1 '
_cod_database_code 4034019

loop_
_symmetry_equiv_pos_as_xyz
x,y,z
-x,-y,-z
-x,y+1/2,-z
x,-y+1/2,z

loop_
_atom_site_label
_atom_site_type_symbol
_atom_site_fract_x
_atom_site_fract_y
_atom_site_fract_z
_atom_site_U_iso_or_equiv
_atom_site_occupancy
_atom_site_adp_type
_atom_site_refinement_flags_posn
_atom_site_refinement_flags_adp
S1 S 0.59904(5) 0.2500 0.31970(5) 0.0347 1.0000 Uani S T
C2 C 0.4323(2) 0.2500 0.3113(2) 0.0325 1.0000 Uani S T
N3 N 0.39958(19) 0.2500 0.43235(18) 0.0313 1.0000 Uani S T
C4 C 0.5120(2) 0.2500 0.5344(2) 0.0322 1.0000 Uani S T
C5 C 0.6288(2) 0.2500 0.4892(2) 0.0330 1.0000 Uani S T
C6 C 0.7506(2) 0.250000(7) 0.5723(2) 0.0390 1.0000 Uani S T
C7 C 0.7553(3) 0.250000(7) 0.7046(2) 0.0405 1.0000 Uani S T
C8 C 0.6396(3) 0.250000(7) 0.7509(2) 0.0396 1.0000 Uani S T
C9 C 0.5176(2) 0.250000(7) 0.6690(2) 0.0361 1.0000 Uani S T
H91 H 0.4410 0.2500 0.7008 0.0434 1.0000 Uiso RS .
H81 H 0.6439 0.2500 0.8401 0.0470 1.0000 Uiso RS .
H71 H 0.8359 0.2500 0.7628 0.0486 1.0000 Uiso RS .
H61 H 0.8294 0.2500 0.5417 0.0463 1.0000 Uiso RS .
C10 C 0.2668(2) 0.2500 0.4483(2) 0.0347 1.0000 Uani S T
N11 N 0.2458(2) 0.250000(7) 0.5636(2) 0.0474 1.0000 Uani S T
H111 H 0.1615 0.2500 0.5689 0.0564 1.0000 Uiso RS .
C12 C 0.1684(2) 0.2500 0.3272(2) 0.0357 1.0000 Uani S T
C13 C 0.2065(2) 0.2500 0.2102(2) 0.0355 1.0000 Uani S T
C14 C 0.3375(2) 0.2500 0.1997(2) 0.0334 1.0000 Uani S T
C15 C 0.3422(3) 0.2500 0.0629(3) 0.0442 1.0000 Uani S T
C16 C 0.1992(3) 0.2500 -0.0099(2) 0.0428 1.0000 Uani S T
O17 O 0.12233(16) 0.2500 0.09423(16) 0.0426 1.0000 Uani S T
C18 C 0.1610(2) 0.0659(3) -0.08819(19) 0.0570 1.0000 Uani . .
H183 H 0.1846 -0.0485 -0.0352 0.0828 1.0000 Uiso R .
H182 H 0.0675 0.0642 -0.1242 0.0846 1.0000 Uiso R .
H181 H 0.2084 0.0625 -0.1577 0.0838 1.0000 Uiso R .
C19 C 0.4429(3) 0.250000(6) 0.0063(3) 0.0837 1.0000 Uani S T
H191 H 0.4293 0.2500 -0.0822 0.0995 1.0000 Uiso RS .
H192 H 0.5318 0.2500 0.0530 0.0994 1.0000 Uiso RS .
C20 C 0.0340(3) 0.2500 0.3361(2) 0.0441 1.0000 Uani S T
N21 N -0.0732(2) 0.2500 0.3460(2) 0.0603 1.0000 Uani S T

loop_
_atom_site_aniso_label
_atom_site_aniso_U_11
_atom_site_aniso_U_22
_atom_site_aniso_U_33
_atom_site_aniso_U_23
_atom_site_aniso_U_13
_atom_site_aniso_U_12
S1 0.0318(4) 0.0427(4) 0.0310(4) 0.0000 0.0096(3) 0.0000
C2 0.0379(12) 0.0293(10) 0.0327(12) 0.0000 0.0130(10) 0.0000
N3 0.0340(10) 0.0311(10) 0.0308(10) 0.0000 0.0112(8) 0.0000
C4 0.0369(12) 0.0265(10) 0.0334(12) 0.0000 0.0080(10) 0.0000
C5 0.0367(12) 0.0300(10) 0.0328(11) 0.0000 0.0086(9) 0.0000
C6 0.0397(13) 0.0372(12) 0.0404(13) 0.0000 0.0084(10) 0.0000
C7 0.0407(13) 0.0413(12) 0.0369(12) 0.0000 0.0020(10) 0.0000
C8 0.0462(13) 0.0426(12) 0.0302(12) 0.0000 0.0084(10) 0.0000
C9 0.0409(12) 0.0364(11) 0.0324(12) 0.0000 0.0109(9) 0.0000
C10 0.0356(12) 0.0351(11) 0.0357(12) 0.0000 0.0129(10) 0.0000
N11 0.0373(11) 0.0742(15) 0.0335(11) 0.0000 0.0138(9) 0.0000
C12 0.0328(12) 0.0407(12) 0.0354(12) 0.0000 0.0115(9) 0.0000
C13 0.0367(13) 0.0362(12) 0.0335(12) 0.0000 0.0074(9) 0.0000
C14 0.0366(11) 0.0336(11) 0.0309(12) 0.0000 0.0094(9) 0.0000
C15 0.0375(13) 0.0642(16) 0.0305(12) 0.0000 0.0063(10) 0.0000
C16 0.0380(13) 0.0618(15) 0.0303(11) 0.0000 0.0106(10) 0.0000
O17 0.0331(9) 0.0645(11) 0.0303(8) 0.0000 0.0070(7) 0.0000
C18 0.0523(11) 0.0683(13) 0.0494(10) -0.0118(9) 0.0086(8) -0.0031(9)
C19 0.0438(16) 0.180(4) 0.0290(14) 0.0000 0.0113(12) 0.0000
C20 0.0377(14) 0.0623(16) 0.0334(12) 0.0000 0.0102(10) 0.0000
N21 0.0386(12) 0.102(2) 0.0418(12) 0.0000 0.0123(10) 0.0000

loop_
_atom_type_symbol
_atom_type_scat_dispersion_real
_atom_type_scat_dispersion_imag
_atom_type_scat_Cromer_Mann_a1
_atom_type_scat_Cromer_Mann_b1
_atom_type_scat_Cromer_Mann_a2
_atom_type_scat_Cromer_Mann_b2
_atom_type_scat_Cromer_Mann_a3
_atom_type_scat_Cromer_Mann_b3
_atom_type_scat_Cromer_Mann_a4
_atom_type_scat_Cromer_Mann_b4
_atom_type_scat_Cromer_Mann_c
_atom_type_scat_source
C 0.0181 0.0091 2.3100 20.8439 1.0200 10.2075 1.5886 0.5687 0.8650 51.6512 0.2156 'International Tables Vol C 4.2.6.8 and 6.1.1.4'
H 0.0000 0.0000 0.4930 10.5109 0.3229 26.1257 0.1402 3.1424 0.0408 57.7998 0.0030 'International Tables Vol C 4.2.6.8 and 6.1.1.4'
N 0.0311 0.0180 12.2126 0.0057 3.1322 9.8933 2.0125 28.9975 1.1663 0.5826 -11.5290 'International Tables Vol C 4.2.6.8 and 6.1.1.4'
S 0.3331 0.5567 6.9053 1.4679 5.2034 22.2151 1.4379 0.2536 1.5863 56.1720 0.8669 'International Tables Vol C 4.2.6.8 and 6.1.1.4'
O 0.0492 0.0322 3.0485 13.2771 2.2868 5.7011 1.5463 0.3239 0.8670 32.9089 0.2508 'International Tables Vol C 4.2.6.8 and 6.1.1.4'

loop_
_geom_angle_atom_site_label_1
_geom_angle_site_symmetry_1
_geom_angle_atom_site_label_2
_geom_angle_atom_site_label_3
_geom_angle_site_symmetry_3
_geom_angle
_geom_angle_publ_flag
C2 . S1 C5 . 90.79(11) yes
S1 . C2 N3 . 113.12(17) yes
S1 . C2 C14 . 125.76(19) yes
N3 . C2 C14 . 121.1(2) yes
C2 . N3 C4 . 111.97(18) yes
C2 . N3 C10 . 122.60(19) yes
C4 . N3 C10 . 125.43(18) yes
N3 . C4 C5 . 112.56(19) yes
N3 . C4 C9 . 128.2(2) yes
C5 . C4 C9 . 119.2(2) yes
S1 . C5 C4 . 111.57(17) yes
S1 . C5 C6 . 126.13(19) yes
C4 . C5 C6 . 122.3(2) yes
C5 . C6 C7 . 118.1(2) yes
C5 . C6 H61 . 122.2 no
C7 . C6 H61 . 119.7 no
C6 . C7 C8 . 120.2(2) yes
C6 . C7 H71 . 119.9 no
C8 . C7 H71 . 119.9 no
C7 . C8 C9 . 122.2(2) yes
C7 . C8 H81 . 119.5 no
C9 . C8 H81 . 118.3 no
C4 . C9 C8 . 118.0(2) yes
C4 . C9 H91 . 120.5 no
C8 . C9 H91 . 121.6 no
N3 . C10 N11 . 118.3(2) yes
N3 . C10 C12 . 114.7(2) yes
N11 . C10 C12 . 127.0(2) yes
C10 . N11 H111 . 115.2 no
C10 . C12 C13 . 120.2(2) yes
C10 . C12 C20 . 117.5(2) yes
C13 . C12 C20 . 122.3(2) yes
C12 . C13 C14 . 123.0(2) yes
C12 . C13 O17 . 124.0(2) yes
C14 . C13 O17 . 113.0(2) yes
C13 . C14 C2 . 118.4(2) yes
C13 . C14 C15 . 108.5(2) yes
C2 . C14 C15 . 133.1(2) yes
C14 . C15 C16 . 105.4(2) yes
C14 . C15 C19 . 130.4(3) yes
C16 . C15 C19 . 124.1(3) yes
C15 . C16 C18 4_555 113.08(14) yes
C15 . C16 O17 . 104.44(19) yes
C18 4_555 C16 O17 . 106.35(14) yes
C15 . C16 C18 . 113.08(14) yes
C18 4_555 C16 C18 . 112.7(2) yes
O17 . C16 C18 . 106.35(14) yes
C16 . O17 C13 . 108.64(19) yes
C16 . C18 H183 . 110.7 no
C16 . C18 H182 . 110.6 no
H183 . C18 H182 . 109.3 no
C16 . C18 H181 . 108.4 no
H183 . C18 H181 . 108.2 no
H182 . C18 H181 . 109.6 no
C15 . C19 H191 . 119.8 no
C15 . C19 H192 . 123.2 no
H191 . C19 H192 . 117.0 no
C12 . C20 N21 . 178.6(3) yes

loop_
_geom_bond_atom_site_label_1
_geom_bond_atom_site_label_2
_geom_bond_site_symmetry_2
_geom_bond_distance
_geom_bond_publ_flag
S1 C2 . 1.718(2) yes
S1 C5 . 1.744(2) yes
C2 N3 . 1.386(3) yes
C2 C14 . 1.366(3) yes
N3 C4 . 1.412(3) yes
N3 C10 . 1.427(3) yes
C4 C5 . 1.394(3) yes
C4 C9 . 1.404(3) yes
C5 C6 . 1.381(3) yes
C6 C7 . 1.382(3) yes
C6 H61 . 0.941 no
C7 C8 . 1.390(4) yes
C7 H71 . 0.929 no
C8 C9 . 1.377(3) yes
C8 H81 . 0.929 no
C9 H91 . 0.927 no
C10 N11 . 1.277(3) yes
C10 C12 . 1.457(3) yes
N11 H111 . 0.891 no
C12 C13 . 1.369(3) yes
C12 C20 . 1.422(4) yes
C13 C14 . 1.390(3) yes
C13 O17 . 1.345(3) yes
C14 C15 . 1.450(3) yes
C15 C16 . 1.525(4) yes
C15 C19 . 1.309(4) yes
C16 C18 4_555 1.508(2) yes
C16 O17 . 1.486(3) yes
C16 C18 . 1.508(2) yes
C18 H183 . 0.960 no
C18 H182 . 0.967 no
C18 H181 . 0.964 no
C19 H191 . 0.911 no
C19 H192 . 0.952 no
C20 N21 . 1.142(4) yes

loop_
_geom_hbond_atom_site_label_D
_geom_hbond_atom_site_label_H
_geom_hbond_atom_site_label_A
_geom_hbond_site_symmetry_A
_geom_hbond_angle_DHA
_geom_hbond_distance_DH
_geom_hbond_distance_HA
_geom_hbond_distance_DA
_geom_hbond_publ_flag
C9 H91 N11 . 120.00 0.927 2.231 2.813(2) yes
C6 H61 N21 1_655 145.23(8) 0.941 2.478 3.295(2) yes
